data_7239428
loop_
_publ_author_name
'Barakat, Assem'
'Al-Majid, Abdullah M.'
'AL-Najjar, Hany J.'
'Mabkhot, Yahia N.'
'Ghabbour, Hazem A.'
'Fun, Hoong-Kun'

_publ_section_title
;
 An efficient and green procedure for synthesis of rhodanine derivatives
 by aldol-thia-Michael protocol using aqueous diethylamine medium
;
_journal_issue 10
_journal_name_full 'RSC Advances'
_journal_page_first 4909
_journal_paper_doi 10.1039/c3ra46551a
_journal_volume 4
_journal_year 2014
_chemical_formula_sum 'C20 H23 N2 O S3'
_chemical_formula_weight 403.58
_space_group_IT_number 14
_space_group_name_Hall '-P 2ybc'
_space_group_name_H-M_alt 'P 1 21/c 1'
_symmetry_cell_setting monoclinic
_symmetry_Int_Tables_number 14
_symmetry_space_group_name_Hall '-P 2ybc'
_symmetry_space_group_name_H-M 'P 1 21/c 1'
_atom_sites_solution_hydrogens geom
_atom_sites_solution_primary direct
_atom_sites_solution_secondary difmap
_audit_creation_method SHELXL-97
_cell_angle_alpha 90.00
_cell_angle_beta 109.976(2)
_cell_angle_gamma 90.00
_cell_formula_units_Z 4
_cell_length_a 10.4111(3)
_cell_length_b 11.3929(4)
_cell_length_c 19.3963(6)
_cell_measurement_reflns_used 3902
_cell_measurement_temperature 293(2)
_cell_measurement_theta_max 71.15
_cell_measurement_theta_min 4.58
_cell_volume 2162.23(12)
_computing_cell_refinement 'Bruker SAINT'
_computing_data_collection 'Bruker APEX2'
_computing_data_reduction 'Bruker SAINT'
_computing_molecular_graphics 'Bruker SHELXTL'
_computing_publication_material 'Bruker SHELXTL'
_computing_structure_refinement 'SHELXL-97 (Sheldrick, 2008)'
_computing_structure_solution 'SHELXS-97 (Sheldrick, 2008)'
_diffrn_ambient_temperature 293(2)
_diffrn_measured_fraction_theta_full 0.969
_diffrn_measured_fraction_theta_max 0.969
_diffrn_measurement_device_type 'Bruker APEX-II CCD'
_diffrn_measurement_method '\f and \w scans'
_diffrn_radiation_monochromator graphite
_diffrn_radiation_source 'fine-focus sealed tube'
_diffrn_radiation_type CuK\a
_diffrn_radiation_wavelength 1.54178
_diffrn_reflns_av_R_equivalents 0.0358
_diffrn_reflns_av_sigmaI/netI 0.0383
_diffrn_reflns_limit_h_max 10
_diffrn_reflns_limit_h_min -12
_diffrn_reflns_limit_k_max 13
_diffrn_reflns_limit_k_min -13
_diffrn_reflns_limit_l_max 23
_diffrn_reflns_limit_l_min -22
_diffrn_reflns_number 14208
_diffrn_reflns_theta_full 72.03
_diffrn_reflns_theta_max 72.03
_diffrn_reflns_theta_min 4.58
_diffrn_standards_number 0
_exptl_absorpt_coefficient_mu 3.214
_exptl_absorpt_correction_T_max 0.4993
_exptl_absorpt_correction_T_min 0.3251
_exptl_absorpt_correction_type multi-scan
_exptl_absorpt_process_details SADABS_Bruker_2009
_exptl_crystal_colour yellow
_exptl_crystal_density_diffrn 1.240
_exptl_crystal_density_method 'not measured'
_exptl_crystal_description block
_exptl_crystal_F_000 852
_exptl_crystal_size_max 0.451
_exptl_crystal_size_mid 0.31
_exptl_crystal_size_min 0.251
_refine_diff_density_max 0.308
_refine_diff_density_min -0.174
_refine_diff_density_rms 0.042
_refine_ls_extinction_method none
_refine_ls_goodness_of_fit_ref 1.024
_refine_ls_hydrogen_treatment mixed
_refine_ls_matrix_type full
_refine_ls_number_parameters 238
_refine_ls_number_reflns 4110
_refine_ls_number_restraints 0
_refine_ls_restrained_S_all 1.024
_refine_ls_R_factor_all 0.0510
_refine_ls_R_factor_gt 0.0452
_refine_ls_shift/su_max 0.019
_refine_ls_shift/su_mean 0.002
_refine_ls_structure_factor_coef Fsqd
_refine_ls_weighting_details 'calc w=1/[\s^2^(Fo^2^)+(0.0655P)^2^+0.5231P] where P=(Fo^2^+2Fc^2^)/3'
_refine_ls_weighting_scheme calc
_refine_ls_wR_factor_gt 0.1215
_refine_ls_wR_factor_ref 0.1266
_reflns_number_gt 3541
_reflns_number_total 4110
_reflns_threshold_expression >2sigma(I)
_cod_data_source_file c3ra46551a.txt
_cod_data_source_block 1
_cod_depositor_comments
;
The following automatic conversions were performed:

data item '_symmetry_cell_setting' value 'Monoclinic' was changed to
'monoclinic' in accordance with the
/home/saulius/struct/COD-crude-data/automatic-downloads/DataCite-retrospective/RSC/depositions/lib/dictionaries/cif_core.dic
dictionary named 'cif_core.dic' version 2.4.2 last updated on
2011-04-26.

Automatic conversion script
Id: cif_fix_values 6909 2019-04-08 15:41:33Z antanas 
;
_cod_original_sg_symbol_H-M 'P 21/c'
_cod_database_code 7239428

loop_
_symmetry_equiv_pos_as_xyz
'x, y, z'
'-x, y+1/2, -z+1/2'
'-x, -y, -z'
'x, -y-1/2, z-1/2'

loop_
_atom_site_label
_atom_site_type_symbol
_atom_site_fract_x
_atom_site_fract_y
_atom_site_fract_z
_atom_site_U_iso_or_equiv
_atom_site_adp_type
_atom_site_occupancy
_atom_site_symmetry_multiplicity
_atom_site_calc_flag
_atom_site_refinement_flags
_atom_site_disorder_assembly
_atom_site_disorder_group
S1 S 0.42648(5) -0.59042(5) -0.09613(3) 0.06568(18) Uani 1 1 d . . .
S2 S 0.43460(6) -0.75083(6) 0.02406(3) 0.0765(2) Uani 1 1 d . . .
S3 S 0.11454(6) -0.59982(4) -0.22332(3) 0.06427(18) Uani 1 1 d . . .
O1 O 0.12850(17) -0.41467(15) -0.07640(10) 0.0775(5) Uani 1 1 d . . .
N1 N 0.25680(17) -0.57437(16) -0.02371(9) 0.0599(4) Uani 1 1 d . . .
N2 N -0.1145(2) -0.33374(19) -0.06232(11) 0.0733(5) Uani 1 1 d . . .
H1N2 H -0.1513 -0.3693 -0.0307 0.088 Uiso 0.50(4) 1 d PR A 1
H2N2 H -0.0396 -0.3674 -0.0611 0.088 Uiso 0.50(4) 1 d PR A 2
C1 C 0.36223(19) -0.63680(19) -0.02794(11) 0.0582(5) Uani 1 1 d . . .
C2 C 0.2219(2) -0.48368(19) -0.07118(12) 0.0590(5) Uani 1 1 d . . .
C3 C 0.3071(2) -0.47055(18) -0.12109(12) 0.0580(5) Uani 1 1 d . . .
H3A H 0.3585 -0.3969 -0.1086 0.070 Uiso 1 1 calc R . .
C4 C 0.2154(2) -0.46517(18) -0.20196(11) 0.0577(5) Uani 1 1 d . . .
H4A H 0.1509 -0.4006 -0.2064 0.069 Uiso 1 1 calc R . .
C5 C 0.2928(2) -0.4373(2) -0.25316(12) 0.0657(5) Uani 1 1 d . . .
C6 C 0.3420(3) -0.5217(3) -0.28789(17) 0.0919(8) Uani 1 1 d . . .
H6A H 0.3271 -0.6006 -0.2807 0.110 Uiso 1 1 calc R . .
C7 C 0.4137(4) -0.4909(4) -0.3336(2) 0.1133(11) Uani 1 1 d . . .
H7A H 0.4473 -0.5491 -0.3565 0.136 Uiso 1 1 calc R . .
C8 C 0.4353(4) -0.3765(4) -0.3453(2) 0.1116(11) Uani 1 1 d . . .
H8A H 0.4801 -0.3561 -0.3777 0.134 Uiso 1 1 calc R . .
C9 C 0.3909(4) -0.2913(3) -0.3092(3) 0.1246(14) Uani 1 1 d . . .
H9A H 0.4093 -0.2128 -0.3153 0.149 Uiso 1 1 calc R . .
C10 C 0.3188(4) -0.3212(3) -0.2638(2) 0.1023(10) Uani 1 1 d . . .
H10A H 0.2874 -0.2626 -0.2402 0.123 Uiso 1 1 calc R . .
C11 C -0.0333(2) -0.55717(18) -0.29672(11) 0.0551(4) Uani 1 1 d . . .
C12 C -0.0842(3) -0.4443(2) -0.31047(16) 0.0926(9) Uani 1 1 d . . .
H12A H -0.0385 -0.3829 -0.2805 0.111 Uiso 1 1 calc R . .
C13 C -0.2026(4) -0.4224(3) -0.36842(19) 0.1078(12) Uani 1 1 d . . .
H13A H -0.2349 -0.3459 -0.3779 0.129 Uiso 1 1 calc R . .
C14 C -0.2730(3) -0.5113(3) -0.41196(16) 0.0886(8) Uani 1 1 d . . .
H14A H -0.3540 -0.4960 -0.4502 0.106 Uiso 1 1 calc R . .
C15 C -0.2240(3) -0.6221(3) -0.39910(17) 0.0883(8) Uani 1 1 d . . .
H15A H -0.2711 -0.6830 -0.4290 0.106 Uiso 1 1 calc R . .
C16 C -0.1050(2) -0.6455(2) -0.34208(15) 0.0744(6) Uani 1 1 d . . .
H16A H -0.0724 -0.7221 -0.3341 0.089 Uiso 1 1 calc R . .
C17 C -0.2388(5) -0.4705(4) -0.1591(2) 0.1287(14) Uani 1 1 d . . .
H17A H -0.3055 -0.4768 -0.2074 0.193 Uiso 1 1 calc R . .
H17B H -0.2718 -0.5097 -0.1246 0.193 Uiso 1 1 calc R . .
H17C H -0.1549 -0.5062 -0.1584 0.193 Uiso 1 1 calc R . .
C18 C -0.2143(3) -0.3441(3) -0.13859(16) 0.0975(9) Uani 1 1 d . . .
H18A H -0.2998 -0.3068 -0.1415 0.117 Uiso 1 1 calc R . .
H18B H -0.1787 -0.3046 -0.1725 0.117 Uiso 1 1 calc R . .
C19 C -0.0820(4) -0.2110(3) -0.0358(2) 0.1086(11) Uani 1 1 d . . .
H19A H -0.1632 -0.1734 -0.0324 0.130 Uiso 1 1 calc R . .
H19C H -0.0517 -0.1669 -0.0702 0.130 Uiso 1 1 calc R . .
C20 C 0.0287(5) -0.2118(5) 0.0385(3) 0.159(2) Uani 1 1 d . . .
H20D H 0.0468 -0.1328 0.0565 0.238 Uiso 1 1 calc R . .
H20A H 0.1104 -0.2453 0.0344 0.238 Uiso 1 1 calc R . .
H20B H -0.0005 -0.2577 0.0719 0.238 Uiso 1 1 calc R . .

loop_
_atom_site_aniso_label
_atom_site_aniso_U_11
_atom_site_aniso_U_22
_atom_site_aniso_U_33
_atom_site_aniso_U_23
_atom_site_aniso_U_13
_atom_site_aniso_U_12
S1 0.0475(3) 0.0771(4) 0.0704(3) -0.0028(2) 0.0174(2) 0.0072(2)
S2 0.0616(3) 0.0726(4) 0.0767(4) 0.0070(3) -0.0003(3) 0.0101(3)
S3 0.0621(3) 0.0506(3) 0.0687(3) 0.0075(2) 0.0076(2) -0.0077(2)
O1 0.0706(10) 0.0688(10) 0.0992(12) 0.0081(8) 0.0367(9) 0.0189(8)
N1 0.0510(9) 0.0666(10) 0.0581(9) 0.0005(8) 0.0133(7) 0.0035(7)
N2 0.0671(11) 0.0749(12) 0.0802(12) 0.0094(10) 0.0281(10) 0.0091(9)
C1 0.0436(9) 0.0631(11) 0.0572(10) -0.0073(9) 0.0033(8) -0.0033(8)
C2 0.0515(10) 0.0583(11) 0.0649(11) -0.0046(9) 0.0168(9) 0.0008(9)
C3 0.0497(10) 0.0550(11) 0.0674(12) -0.0035(9) 0.0175(9) -0.0045(8)
C4 0.0540(10) 0.0489(10) 0.0662(11) 0.0016(8) 0.0152(9) -0.0053(8)
C5 0.0610(12) 0.0661(13) 0.0674(12) 0.0065(10) 0.0185(10) -0.0066(10)
C6 0.109(2) 0.0806(17) 0.0995(19) -0.0186(15) 0.0532(18) -0.0224(16)
C7 0.127(3) 0.125(3) 0.108(2) -0.026(2) 0.067(2) -0.023(2)
C8 0.113(3) 0.126(3) 0.116(3) 0.023(2) 0.065(2) -0.010(2)
C9 0.140(3) 0.094(2) 0.174(4) 0.043(2) 0.098(3) 0.005(2)
C10 0.119(2) 0.0701(17) 0.144(3) 0.0216(17) 0.079(2) 0.0044(16)
C11 0.0522(10) 0.0557(11) 0.0572(10) 0.0027(8) 0.0185(8) -0.0040(8)
C12 0.0957(19) 0.0603(14) 0.0862(17) -0.0087(12) -0.0151(15) 0.0063(13)
C13 0.103(2) 0.0692(16) 0.109(2) 0.0014(15) -0.0172(18) 0.0141(15)
C14 0.0633(14) 0.0922(19) 0.0879(17) 0.0061(15) -0.0030(12) -0.0021(13)
C15 0.0614(14) 0.0776(16) 0.108(2) -0.0146(15) 0.0060(13) -0.0184(12)
C16 0.0544(11) 0.0566(12) 0.1029(17) -0.0033(12) 0.0151(12) -0.0097(10)
C17 0.138(3) 0.145(4) 0.094(2) -0.014(2) 0.029(2) -0.042(3)
C18 0.0844(18) 0.125(3) 0.0817(17) 0.0284(18) 0.0270(14) 0.0150(17)
C19 0.112(2) 0.0805(19) 0.151(3) -0.005(2) 0.069(2) -0.0057(18)
C20 0.141(4) 0.174(5) 0.161(4) -0.072(4) 0.052(3) -0.046(4)

loop_
_atom_type_symbol
_atom_type_description
_atom_type_scat_dispersion_real
_atom_type_scat_dispersion_imag
_atom_type_scat_source
C C 0.0181 0.0091 'International Tables Vol C Tables 4.2.6.8 and 6.1.1.4'
H H 0.0000 0.0000 'International Tables Vol C Tables 4.2.6.8 and 6.1.1.4'
N N 0.0311 0.0180 'International Tables Vol C Tables 4.2.6.8 and 6.1.1.4'
O O 0.0492 0.0322 'International Tables Vol C Tables 4.2.6.8 and 6.1.1.4'
S S 0.3331 0.5567 'International Tables Vol C Tables 4.2.6.8 and 6.1.1.4'

loop_
_geom_angle_atom_site_label_1
_geom_angle_atom_site_label_2
_geom_angle_atom_site_label_3
_geom_angle
C1 S1 C3 91.43(10)
C11 S3 C4 103.09(9)
C1 N1 C2 113.71(18)
C19 N2 C18 114.6(3)
C19 N2 H1N2 106.3
C18 N2 H1N2 108.5
C19 N2 H2N2 108.2
C18 N2 H2N2 108.0
H1N2 N2 H2N2 111.3
N1 C1 S2 126.33(17)
N1 C1 S1 114.79(16)
S2 C1 S1 118.88(12)
O1 C2 N1 124.6(2)
O1 C2 C3 120.0(2)
N1 C2 C3 115.37(18)
C2 C3 C4 111.04(16)
C2 C3 S1 104.64(14)
C4 C3 S1 115.92(15)
C2 C3 H3A 108.3
C4 C3 H3A 108.3
S1 C3 H3A 108.3
C5 C4 C3 113.28(17)
C5 C4 S3 114.95(16)
C3 C4 S3 107.90(14)
C5 C4 H4A 106.7
C3 C4 H4A 106.7
S3 C4 H4A 106.7
C6 C5 C10 118.3(2)
C6 C5 C4 123.3(2)
C10 C5 C4 118.4(2)
C5 C6 C7 120.7(3)
C5 C6 H6A 119.7
C7 C6 H6A 119.7
C8 C7 C6 120.5(3)
C8 C7 H7A 119.7
C6 C7 H7A 119.7
C7 C8 C9 119.6(3)
C7 C8 H8A 120.2
C9 C8 H8A 120.2
C8 C9 C10 120.2(3)
C8 C9 H9A 119.9
C10 C9 H9A 119.9
C5 C10 C9 120.7(3)
C5 C10 H10A 119.7
C9 C10 H10A 119.7
C16 C11 C12 117.9(2)
C16 C11 S3 116.49(17)
C12 C11 S3 125.56(17)
C13 C12 C11 120.2(2)
C13 C12 H12A 119.9
C11 C12 H12A 119.9
C14 C13 C12 120.9(3)
C14 C13 H13A 119.6
C12 C13 H13A 119.6
C15 C14 C13 119.4(3)
C15 C14 H14A 120.3
C13 C14 H14A 120.3
C14 C15 C16 120.5(2)
C14 C15 H15A 119.7
C16 C15 H15A 119.7
C15 C16 C11 121.0(2)
C15 C16 H16A 119.5
C11 C16 H16A 119.5
C18 C17 H17A 109.5
C18 C17 H17B 109.5
H17A C17 H17B 109.5
C18 C17 H17C 109.5
H17A C17 H17C 109.5
H17B C17 H17C 109.5
C17 C18 N2 109.8(3)
C17 C18 H18A 109.7
N2 C18 H18A 109.7
C17 C18 H18B 109.7
N2 C18 H18B 109.7
H18A C18 H18B 108.2
N2 C19 C20 109.5(3)
N2 C19 H19A 109.8
C20 C19 H19A 109.8
N2 C19 H19C 109.8
C20 C19 H19C 109.8
H19A C19 H19C 108.2
C19 C20 H20D 109.5
C19 C20 H20A 109.5
H20D C20 H20A 109.5
C19 C20 H20B 109.5
H20D C20 H20B 109.5
H20A C20 H20B 109.5

loop_
_geom_bond_atom_site_label_1
_geom_bond_atom_site_label_2
_geom_bond_distance
S1 C1 1.755(2)
S1 C3 1.798(2)
S2 C1 1.659(2)
S3 C11 1.770(2)
S3 C4 1.825(2)
O1 C2 1.227(3)
N1 C1 1.334(3)
N1 C2 1.349(3)
N2 C19 1.488(4)
N2 C18 1.494(4)
N2 H1N2 0.9211
N2 H2N2 0.8618
C2 C3 1.527(3)
C3 C4 1.534(3)
C3 H3A 0.9800
C4 C5 1.511(3)
C4 H4A 0.9800
C5 C6 1.370(4)
C5 C10 1.380(4)
C6 C7 1.386(4)
C6 H6A 0.9300
C7 C8 1.355(5)
C7 H7A 0.9300
C8 C9 1.366(5)
C8 H8A 0.9300
C9 C10 1.381(4)
C9 H9A 0.9300
C10 H10A 0.9300
C11 C16 1.377(3)
C11 C12 1.382(3)
C12 C13 1.378(4)
C12 H12A 0.9300
C13 C14 1.361(4)
C13 H13A 0.9300
C14 C15 1.352(4)
C14 H14A 0.9300
C15 C16 1.376(4)
C15 H15A 0.9300
C16 H16A 0.9300
C17 C18 1.492(6)
C17 H17A 0.9600
C17 H17B 0.9600
C17 H17C 0.9600
C18 H18A 0.9700
C18 H18B 0.9700
C19 C20 1.507(6)
C19 H19A 0.9700
C19 H19C 0.9700
C20 H20D 0.9600
C20 H20A 0.9600
C20 H20B 0.9600

loop_
_geom_torsion_atom_site_label_1
_geom_torsion_atom_site_label_2
_geom_torsion_atom_site_label_3
_geom_torsion_atom_site_label_4
_geom_torsion
C2 N1 C1 S2 177.83(16)
C2 N1 C1 S1 -2.3(2)
C3 S1 C1 N1 2.44(16)
C3 S1 C1 S2 -177.70(13)
C1 N1 C2 O1 -179.7(2)
C1 N1 C2 C3 0.9(3)
O1 C2 C3 C4 -52.8(3)
N1 C2 C3 C4 126.65(19)
O1 C2 C3 S1 -178.61(18)
N1 C2 C3 S1 0.9(2)
C1 S1 C3 C2 -1.72(14)
C1 S1 C3 C4 -124.37(15)
C2 C3 C4 C5 172.94(18)
S1 C3 C4 C5 -67.9(2)
C2 C3 C4 S3 -58.63(19)
S1 C3 C4 S3 60.57(18)
C11 S3 C4 C5 -78.95(17)
C11 S3 C4 C3 153.59(14)
C3 C4 C5 C6 93.8(3)
S3 C4 C5 C6 -30.9(3)
C3 C4 C5 C10 -84.2(3)
S3 C4 C5 C10 151.1(2)
C10 C5 C6 C7 -1.2(5)
C4 C5 C6 C7 -179.2(3)
C5 C6 C7 C8 -0.6(6)
C6 C7 C8 C9 2.8(6)
C7 C8 C9 C10 -3.1(7)
C6 C5 C10 C9 0.9(5)
C4 C5 C10 C9 179.0(3)
C8 C9 C10 C5 1.2(6)
C4 S3 C11 C16 157.06(18)
C4 S3 C11 C12 -25.2(3)
C16 C11 C12 C13 -0.6(5)
S3 C11 C12 C13 -178.3(3)
C11 C12 C13 C14 1.5(6)
C12 C13 C14 C15 -1.6(6)
C13 C14 C15 C16 0.7(5)
C14 C15 C16 C11 0.2(4)
C12 C11 C16 C15 -0.3(4)
S3 C11 C16 C15 177.6(2)
C19 N2 C18 C17 180.0(3)
C18 N2 C19 C20 -174.8(3)
